data_4070946
loop_
_publ_author_name
'Armitt, David J.'
'Bruce, Michael I.'
'Skelton, Brian W.'
'White, Allan H.'

_publ_section_title
;
 Reactions of Alkynyl&#x2212;Ruthenium Complexes with the Ketene
 Dithioacetal, (MeS)2CC(CN)2
;
_journal_issue 14
_journal_name_full Organometallics
_journal_page_first 3556
_journal_paper_doi 10.1021/om7011437
_journal_volume 27
_journal_year 2008
_chemical_formula_moiety 'C39 H31 N2 P Ru S2'
_chemical_formula_sum 'C39 H31 N2 P Ru S2'
_chemical_formula_weight 723.87
_space_group_IT_number 2
_symmetry_cell_setting triclinic
_symmetry_space_group_name_Hall '-P 1'
_symmetry_space_group_name_H-M 'P -1'
_cell_angle_alpha 97.32(2)
_cell_angle_beta 100.57(2)
_cell_angle_gamma 108.64(2)
_cell_formula_units_Z 2
_cell_length_a 9.720(2)
_cell_length_b 13.312(2)
_cell_length_c 13.636(3)
_cell_measurement_reflns_used 2506
_cell_measurement_temperature 100
_cell_measurement_theta_max 25.05
_cell_measurement_theta_min 2.64
_cell_volume 1610.4(6)
_computing_cell_refinement
;
CrysAlis RED, Oxford Diffraction Ltd.,
Version 1.171.29.5 (release 22-02-2006 CrysAlis171 .NET)
;
_computing_data_collection
;
CrysAlis CCD, Oxford Diffraction Ltd.,
Version 1.171.29.5 (release 22-02-2006 CrysAlis171 .NET)
;
_computing_data_reduction
;
CrysAlis RED, Oxford Diffraction Ltd.,
Version 1.171.29.5 (release 22-02-2006 CrysAlis171 .NET)
;
_computing_molecular_graphics xtal
_computing_publication_material 'xtal BONDLA CIFIO'
_computing_structure_refinement 'xtal CRYLSQ'
_computing_structure_solution xtal
_diffrn_ambient_temperature 100
_diffrn_measured_fraction_theta_max 1
_diffrn_measurement_device_type
;
 Oxford Diffraction Xcalibur diffractometer
;
_diffrn_measurement_method '\w scans'
_diffrn_radiation_detector 'CCD area detector'
_diffrn_radiation_monochromator graphite
_diffrn_radiation_source 'sealed tube'
_diffrn_radiation_type 'Mo K\a'
_diffrn_radiation_wavelength .71073
_diffrn_reflns_av_R_equivalents .05
_diffrn_reflns_av_sigmaI/netI .254
_diffrn_reflns_limit_h_max 11
_diffrn_reflns_limit_h_min -11
_diffrn_reflns_limit_k_max 15
_diffrn_reflns_limit_k_min -15
_diffrn_reflns_limit_l_max 16
_diffrn_reflns_limit_l_min -16
_diffrn_reflns_number 10883
_diffrn_reflns_theta_full 25
_diffrn_reflns_theta_max 25.02
_diffrn_reflns_theta_min 2.65
_diffrn_standards_decay_% 0
_diffrn_standards_number 0
_exptl_absorpt_coefficient_mu .698
_exptl_absorpt_correction_T_max .972
_exptl_absorpt_correction_T_min .832
_exptl_absorpt_correction_type gaussian
_exptl_absorpt_process_details
;
 SCALE3 ABSPACK
;
_exptl_crystal_colour red
_exptl_crystal_density_diffrn 1.493
_exptl_crystal_density_method 'not measured'
_exptl_crystal_description plate
_exptl_crystal_F_000 740
_exptl_crystal_size_max .28
_exptl_crystal_size_mid .13
_exptl_crystal_size_min .015
_refine_diff_density_max 3.364
_refine_diff_density_min -1.515
_refine_ls_extinction_method none
_refine_ls_goodness_of_fit_all 1.103
_refine_ls_goodness_of_fit_ref 1.103
_refine_ls_hydrogen_treatment noref
_refine_ls_matrix_type full
_refine_ls_number_constraints 0
_refine_ls_number_parameters 407
_refine_ls_number_reflns 5525
_refine_ls_number_restraints 0
_refine_ls_R_factor_all .145
_refine_ls_R_factor_gt .061
_refine_ls_shift/su_max .016
_refine_ls_shift/su_mean .003
_refine_ls_structure_factor_coef Fsqd
_refine_ls_weighting_details
;
w=1/(sig^2(F^2) + 40F^2)
;
_refine_ls_weighting_scheme calc
_refine_ls_wR_factor_all .243
_refine_ls_wR_factor_ref .135
_reflns_d_resolution_high .84
_reflns_d_resolution_low 7.685
_reflns_Friedel_coverage 0
_reflns_limit_h_max 11
_reflns_limit_h_min 0
_reflns_limit_k_max 15
_reflns_limit_k_min -15
_reflns_limit_l_max 15
_reflns_limit_l_min -16
_reflns_number_gt 2550
_reflns_number_total 5525
_reflns_threshold_expression 'I >  2.00 sig(I)'
_cod_data_source_file om7011437-file011.cif
_cod_data_source_block b1250e
_cod_original_sg_symbol_Hall -p_1
_cod_original_sg_symbol_H-M P_-1
_cod_database_code 4070946

loop_
_symmetry_equiv_pos_as_xyz
+x,+y,+z
-x,-y,-z

loop_
_atom_site_label
_atom_site_fract_x
_atom_site_fract_y
_atom_site_fract_z
_atom_site_U_iso_or_equiv
_atom_site_adp_type
_atom_site_occupancy
Ru .70017(11) .69347(7) .41158(7) .0286(4) Uani 1.00000
P1 .8212(3) .7431(2) .2850(2) .0290(12) Uani 1.00000
C111 1.0197(12) .8270(8) .3281(8) .028(4) Uani 1.00000
C112 1.1017(13) .8205(8) .4223(9) .032(5) Uani 1.00000
C113 1.2520(13) .8788(10) .4518(9) .036(5) Uani 1.00000
C114 1.3206(12) .9441(9) .3904(10) .034(5) Uani 1.00000
C115 1.2419(13) .9530(9) .3008(9) .034(5) Uani 1.00000
C116 1.0918(15) .8942(10) .2688(9) .037(5) Uani 1.00000
C121 .8224(13) .6297(9) .1951(8) .027(4) Uani 1.00000
C122 .6923(12) .5594(9) .1271(8) .030(5) Uani 1.00000
C123 .6907(14) .4684(10) .0680(10) .041(5) Uani 1.00000
C124 .8176(14) .4426(9) .0744(9) .038(5) Uani 1.00000
C125 .9491(12) .5102(10) .1431(10) .038(5) Uani 1.00000
C126 .9492(13) .6023(10) .2019(8) .035(5) Uani 1.00000
C131 .7450(12) .8268(9) .2109(8) .030(4) Uani 1.00000
C132 .7567(14) .9279(10) .2659(9) .039(5) Uani 1.00000
C133 .6834(15) .9888(10) .2192(10) .040(5) Uani 1.00000
C134 .5988(15) .9538(11) .1226(11) .045(6) Uani 1.00000
C135 .5926(13) .8576(10) .0660(9) .037(5) Uani 1.00000
C136 .6654(13) .7965(9) .1115(9) .034(5) Uani 1.00000
C1 .5284(13) .5809(9) .3104(8) .029(5) Uani 1.00000
S1 .3672(3) .5929(2) .2404(2) .0332(12) Uani 1.00000
C11 .3848(13) .7336(9) .2602(9) .033(5) Uani 1.00000
C2 .5172(13) .4703(9) .2849(9) .031(5) Uani 1.00000
C21 .3925(12) .3913(10) .2184(8) .030(5) Uani 1.00000
C22 .2750(14) .3274(9) .1642(9) .034(5) Uani 1.00000
C23 .1326(13) .2506(9) .1053(8) .032(5) Uani 1.00000
C24 .0836(14) .1486(9) .1303(9) .035(5) Uani 1.00000
C25 -.0544(15) .0750(10) .0755(10) .042(5) Uani 1.00000
C26 -.1394(14) .1035(10) -.0021(9) .040(5) Uani 1.00000
C27 -.0857(14) .2012(10) -.0277(10) .040(5) Uani 1.00000
C28 .0485(14) .2764(9) .0262(8) .033(5) Uani 1.00000
S3 .7869(3) .5515(2) .4154(2) .0310(12) Uani 1.00000
C31 .7617(14) .5013(10) .5310(8) .035(5) Uani 1.00000
C3 .6365(13) .4413(9) .3259(8) .031(5) Uani 1.00000
C4 .6595(14) .3431(9) .3097(8) .032(5) Uani 1.00000
C41 .5528(13) .2452(10) .2467(10) .034(5) Uani 1.00000
N41 .4750(12) .1612(8) .2021(8) .041(5) Uani 1.00000
C42 .7961(15) .3300(10) .3507(9) .037(5) Uani 1.00000
N42 .9040(13) .3160(8) .3843(9) .045(5) Uani 1.00000
C101 .6585(15) .7169(10) .5666(9) .040(5) Uani 1.00000
C102 .8067(13) .7800(10) .5738(9) .036(5) Uani 1.00000
C103 .8072(14) .8580(10) .5135(9) .038(5) Uani 1.00000
C104 .6545(14) .8411(10) .4663(9) .038(5) Uani 1.00000
C105 .5658(13) .7579(9) .5019(9) .032(5) Uani 1.00000
H112 1.05603 .77718 .46453 .02500 Uiso 1.00000
H113 1.30980 .87519 .51481 .03300 Uiso 1.00000
H114 1.42636 .98316 .41159 .03400 Uiso 1.00000
H115 1.28574 .99888 .25981 .03600 Uiso 1.00000
H116 1.03392 .90032 .20802 .02600 Uiso 1.00000
H122 .60145 .57395 .12263 .03700 Uiso 1.00000
H123 .59979 .42162 .02101 .03800 Uiso 1.00000
H124 .81670 .37885 .03490 .03800 Uiso 1.00000
H125 1.03890 .49522 .14827 .04100 Uiso 1.00000
H126 1.03913 .64914 .24845 .04000 Uiso 1.00000
H132 .81361 .95335 .33399 .03200 Uiso 1.00000
H133 .69377 1.05802 .25593 .04600 Uiso 1.00000
H134 .54081 .99316 .09295 .04600 Uiso 1.00000
H135 .53661 .83486 -.00303 .04700 Uiso 1.00000
H136 .65919 .72953 .07027 .03300 Uiso 1.00000
H11a .29782 .74027 .22214 .04000 Uiso 1.00000
H11b .46989 .77342 .23893 .04000 Uiso 1.00000
H11c .39678 .75933 .33070 .04000 Uiso 1.00000
H24 .14292 .12998 .18341 .03500 Uiso 1.00000
H25 -.08876 .00610 .09273 .03900 Uiso 1.00000
H26 -.23781 .05263 -.03692 .03600 Uiso 1.00000
H27 -.14358 .21766 -.08310 .04000 Uiso 1.00000
H28 .08449 .34578 .00927 .03400 Uiso 1.00000
H31a .83416 .55079 .58760 .05100 Uiso 1.00000
H31b .77372 .43278 .52632 .05100 Uiso 1.00000
H31c .66436 .49383 .53931 .05100 Uiso 1.00000
H101 .62454 .65733 .59837 .03400 Uiso 1.00000
H102 .89166 .77154 .61157 .03500 Uiso 1.00000
H103 .89333 .91119 .50396 .03000 Uiso 1.00000
H104 .62134 .87780 .41740 .02900 Uiso 1.00000
H105 .46067 .73252 .48933 .02400 Uiso 1.00000

loop_
_atom_site_aniso_label
_atom_site_aniso_U_11
_atom_site_aniso_U_22
_atom_site_aniso_U_33
_atom_site_aniso_U_12
_atom_site_aniso_U_13
_atom_site_aniso_U_23
Ru .0280(6) .0265(5) .0301(5) .0101(4) .0043(4) .0039(4)
P1 .0297(17) .0268(15) .0288(15) .0108(13) .0040(12) .0020(12)
C111 .030(6) .023(5) .030(6) .010(5) .002(5) .007(4)
C112 .029(6) .019(5) .048(7) .004(5) .018(5) .005(5)
C113 .031(7) .042(7) .034(6) .021(6) -.006(5) .003(5)
C114 .018(6) .026(6) .054(8) .007(5) .010(5) -.007(5)
C115 .031(7) .021(6) .046(7) .009(5) .001(5) .004(5)
C116 .051(8) .036(7) .026(6) .023(6) .000(5) .003(5)
C121 .036(6) .033(6) .018(5) .017(5) .006(5) .011(4)
C122 .029(6) .027(6) .032(6) .010(5) .001(5) .011(5)
C123 .036(7) .037(7) .047(7) .012(6) .011(6) .004(6)
C124 .041(7) .026(6) .040(7) .009(5) .011(6) -.007(5)
C125 .016(6) .044(7) .055(8) .012(5) .011(5) .009(6)
C126 .037(7) .040(7) .023(6) .013(6) .001(5) -.003(5)
C131 .028(6) .030(6) .026(6) .008(5) -.000(5) .006(5)
C132 .036(7) .038(7) .041(7) .008(6) .012(6) .010(6)
C133 .047(8) .038(7) .042(7) .023(6) .009(6) .014(6)
C134 .042(8) .040(7) .065(9) .021(6) .018(7) .024(7)
C135 .028(6) .042(7) .039(7) .014(6) .001(5) .009(5)
C136 .033(7) .026(6) .035(6) .001(5) .004(5) .007(5)
C1 .034(6) .033(6) .027(6) .016(5) .009(5) .013(5)
S1 .0294(16) .0300(15) .0371(16) .0113(13) .0014(13) .0031(12)
C11 .029(6) .023(6) .038(6) .005(5) -.002(5) .002(5)
C2 .028(6) .024(6) .042(7) .007(5) .016(5) .002(5)
C21 .021(6) .044(7) .023(6) .010(5) .007(5) .005(5)
C22 .048(8) .031(6) .035(6) .026(6) .014(6) .011(5)
C23 .030(6) .031(6) .030(6) .009(5) .003(5) -.005(5)
C24 .043(7) .033(6) .033(6) .023(6) -.000(5) .006(5)
C25 .044(8) .027(6) .052(8) .003(6) .019(6) .016(6)
C26 .034(7) .041(7) .035(7) .004(6) .010(5) -.005(5)
C27 .038(7) .041(7) .040(7) .016(6) .000(6) .012(6)
C28 .044(7) .036(6) .019(5) .019(6) .002(5) .004(5)
S3 .0316(16) .0299(15) .0315(15) .0119(13) .0060(12) .0058(12)
C31 .042(7) .042(7) .023(6) .017(6) .007(5) .009(5)
C3 .033(6) .038(6) .022(5) .014(5) .004(5) .006(5)
C4 .043(7) .033(6) .028(6) .018(6) .013(5) .012(5)
C41 .029(7) .033(7) .047(7) .014(6) .016(6) .014(6)
N41 .042(6) .032(6) .043(6) .014(5) .000(5) .003(5)
C42 .048(8) .036(7) .031(6) .022(6) .011(6) .002(5)
N42 .046(7) .039(6) .054(7) .021(5) .011(6) .012(5)
C101 .048(8) .039(7) .033(6) .011(6) .020(6) .004(5)
C102 .030(7) .036(7) .041(7) .008(5) .015(5) .007(5)
C103 .036(7) .039(7) .037(7) .010(6) .011(5) -.001(5)
C104 .043(7) .036(7) .038(7) .018(6) .012(6) .003(5)
C105 .030(6) .034(6) .036(6) .014(5) .010(5) .003(5)

loop_
_atom_type_symbol
_atom_type_oxidation_number
_atom_type_number_in_cell
_atom_type_scat_dispersion_real
_atom_type_scat_dispersion_imag
_atom_type_scat_source
C 0 78 .002 .002 'Int Tables Vol IV Tables 2.2B and 2.3.1'
H 0 62 0 0 'Int Tables Vol IV Tables 2.2B and 2.3.1'
N 0 4 .004 .003 'Int Tables Vol IV Tables 2.2B and 2.3.1'
P 0 2 .09 .095 'Int Tables Vol IV Tables 2.2B and 2.3.1'
Ru 0 2 -1.42 .836 'Int Tables Vol IV Tables 2.2B and 2.3.1'
S 0 4 .11 .124 'Int Tables Vol IV Tables 2.2B and 2.3.1'

loop_
_geom_angle_atom_site_label_1
_geom_angle_atom_site_label_2
_geom_angle_atom_site_label_3
_geom_angle
P1 Ru C1 91.3(4)
P1 Ru S3 89.79(12)
P1 Ru C101 154.5(3)
P1 Ru C102 119.7(3)
P1 Ru C103 94.2(4)
P1 Ru C104 102.3(4)
P1 Ru C105 136.3(3)
C1 Ru S3 81.8(4)
C1 Ru C101 113.0(5)
C1 Ru C102 149.0(5)
C1 Ru C103 151.5(5)
C1 Ru C104 114.0(5)
C1 Ru C105 97.0(5)
S3 Ru C101 100.8(4)
S3 Ru C102 97.8(4)
S3 Ru C103 126.2(4)
S3 Ru C104 159.6(3)
S3 Ru C105 133.8(3)
C101 Ru C102 36.3(4)
C101 Ru C103 60.9(5)
C101 Ru C104 61.8(5)
C101 Ru C105 37.3(5)
C102 Ru C103 36.4(5)
C102 Ru C104 61.9(5)
C102 Ru C105 61.0(4)
C103 Ru C104 37.5(5)
C103 Ru C105 60.6(4)
C104 Ru C105 35.9(5)
Ru P1 C111 115.9(4)
Ru P1 C121 114.3(4)
Ru P1 C131 113.1(4)
C111 P1 C121 102.7(6)
C111 P1 C131 102.1(5)
C121 P1 C131 107.4(5)
P1 C111 C112 118.9(8)
P1 C111 C116 121.5(8)
C112 C111 C116 119.6(10)
C111 C112 C113 118.8(11)
C111 C112 H112 121.6
C113 C112 H112 119.6
C112 C113 C114 120.1(11)
C112 C113 H113 120.3
C114 C113 H113 119.6
C113 C114 C115 121.5(10)
C113 C114 H114 119.0
C115 C114 H114 119.5
C114 C115 C116 119.5(12)
C114 C115 H115 122.6
C116 C115 H115 118.0
C111 C116 C115 120.5(11)
C111 C116 H116 118.1
C115 C116 H116 121.3
P1 C121 C122 121.5(10)
P1 C121 C126 120.6(7)
C122 C121 C126 117.3(11)
C121 C122 C123 121.2(12)
C121 C122 H122 119.6
C123 C122 H122 119.2
C122 C123 C124 121.0(10)
C122 C123 H123 119.6
C124 C123 H123 119.4
C123 C124 C125 119.3(12)
C123 C124 H124 121.5
C125 C124 H124 119.2
C124 C125 C126 119.0(13)
C124 C125 H125 121.2
C126 C125 H125 119.8
C121 C126 C125 122.1(9)
C121 C126 H126 118.6
C125 C126 H126 119.3
P1 C131 C132 115.7(8)
P1 C131 C136 126.4(9)
C132 C131 C136 117.5(12)
C131 C132 C133 119.2(11)
C131 C132 H132 120.5
C133 C132 H132 120.3
C132 C133 C134 121.8(13)
C132 C133 H133 119.1
C134 C133 H133 119.1
C133 C134 C135 119.5(14)
C133 C134 H134 121.3
C135 C134 H134 119.1
C134 C135 C136 119.1(11)
C134 C135 H135 119.4
C136 C135 H135 121.5
C131 C136 C135 122.7(11)
C131 C136 H136 119.9
C135 C136 H136 117.4
Ru C1 S1 129.0(7)
Ru C1 C2 123.4(9)
S1 C1 C2 107.6(7)
C1 S1 C11 109.2(5)
S1 C11 H11a 109.3
S1 C11 H11b 108.8
S1 C11 H11c 108.9
H11a C11 H11b 110.3
H11a C11 H11c 109.9
H11b C11 H11c 109.6
C1 C2 C21 122.7(12)
C1 C2 C3 118.8(9)
C21 C2 C3 118.5(11)
C2 C21 C22 173.5(15)
C21 C22 C23 176.6(14)
C22 C23 C24 117.8(11)
C22 C23 C28 121.2(11)
C24 C23 C28 121.0(9)
C23 C24 C25 118.2(12)
C23 C24 H24 121.1
C25 C24 H24 120.7
C24 C25 C26 119.9(12)
C24 C25 H25 118.5
C26 C25 H25 121.5
C25 C26 C27 120.5(10)
C25 C26 H26 118.8
C27 C26 H26 120.8
C26 C27 C28 120.9(12)
C26 C27 H27 119.1
C28 C27 H27 120.0
C23 C28 C27 119.3(11)
C23 C28 H28 119.9
C27 C28 H28 120.7
Ru S3 C31 108.3(5)
Ru S3 C3 102.5(5)
C31 S3 C3 97.9(5)
S3 C31 H31a 109.3
S3 C31 H31b 109.4
S3 C31 H31c 109.5
H31a C31 H31b 109.5
H31a C31 H31c 109.7
H31b C31 H31c 109.5
C2 C3 S3 113.3(9)
C2 C3 C4 130.9(9)
S3 C3 C4 115.8(9)
C3 C4 C41 124.9(12)
C3 C4 C42 123.4(9)
C41 C4 C42 111.6(12)
C4 C41 N41 172.9(15)
C4 C42 N42 177.6(13)
Ru C101 C102 72.6(8)
Ru C101 C105 71.7(7)
Ru C101 H101 121.1
C102 C101 C105 107.5(11)
C102 C101 H101 126.8
C105 C101 H101 125.7
Ru C102 C101 71.1(7)
Ru C102 C103 71.9(7)
Ru C102 H102 122.1
C101 C102 C103 108.3(12)
C101 C102 H102 126.1
C103 C102 H102 125.6
Ru C103 C102 71.7(7)
Ru C103 C104 70.1(6)
Ru C103 H103 122.3
C102 C103 C104 107.8(11)
C102 C103 H103 126.0
C104 C103 H103 126.1
Ru C104 C103 72.3(8)
Ru C104 C105 72.7(8)
Ru C104 H104 118.1
C103 C104 C105 107.2(12)
C103 C104 H104 126.4
C105 C104 H104 126.3
Ru C105 C101 71.0(8)
Ru C105 C104 71.4(8)
Ru C105 H105 125.9
C101 C105 C104 109.1(11)
C101 C105 H105 123.8
C104 C105 H105 127.0

loop_
_geom_bond_atom_site_label_1
_geom_bond_atom_site_label_2
_geom_bond_distance
Ru P1 2.311(3)
Ru C1 1.991(9)
Ru S3 2.305(4)
Ru C101 2.226(14)
Ru C102 2.245(11)
Ru C103 2.247(11)
Ru C104 2.219(14)
Ru C105 2.235(14)
P1 C111 1.832(10)
P1 C121 1.824(12)
P1 C131 1.830(13)
C111 C112 1.410(16)
C111 C116 1.392(17)
C112 C113 1.371(15)
C112 H112 .936
C113 C114 1.386(18)
C113 H113 .952
C114 C115 1.358(18)
C114 H114 .960
C115 C116 1.371(16)
C115 H115 .935
C116 H116 .941
C121 C122 1.389(13)
C121 C126 1.38(2)
C122 C123 1.360(18)
C122 H122 .956
C123 C124 1.37(2)
C123 H123 .958
C124 C125 1.390(14)
C124 H124 .942
C125 C126 1.376(19)
C125 H125 .948
C126 H126 .950
C131 C132 1.414(18)
C131 C136 1.369(15)
C132 C133 1.38(2)
C132 H132 .946
C133 C134 1.353(18)
C133 H133 .956
C134 C135 1.39(2)
C134 H134 .956
C135 C136 1.37(2)
C135 H135 .953
C136 H136 .969
C1 S1 1.744(13)
C1 C2 1.432(17)
S1 C11 1.805(12)
C11 H11a .944
C11 H11b .946
C11 H11c .952
C2 C21 1.392(13)
C2 C3 1.382(19)
C21 C22 1.218(14)
C22 C23 1.444(14)
C23 C24 1.396(17)
C23 C28 1.378(17)
C24 C25 1.387(15)
C24 H24 .950
C25 C26 1.39(2)
C25 H25 .947
C26 C27 1.354(19)
C26 H26 .968
C27 C28 1.368(14)
C27 H27 .949
C28 H28 .952
S3 C31 1.816(13)
S3 C3 1.815(9)
C31 H31a .949
C31 H31b .951
C31 H31c .948
C3 C4 1.39(2)
C4 C41 1.427(14)
C4 C42 1.42(2)
C41 N41 1.144(13)
C42 N42 1.15(2)
C101 C102 1.394(17)
C101 C105 1.43(2)
C101 H101 .947
C102 C103 1.40(2)
C102 H102 .938
C103 C104 1.438(18)
C103 H103 .950
C104 C105 1.372(17)
C104 H104 .945
C105 H105 .942
